data_8106001
loop_
_publ_author_name
'Zhao, Xiao-Yun'
'Chen, Lian-Hui'

_publ_section_title
;
 The crystal structure of
 tetrachlorido-bis{1,3-bis(2,6-diisopropylphenyl)-1H-3\l4-imidazol-2-yl}-(\m2-pyrimidine-\k2N:N&#x2032;)dipalladium(IV)
 --- dichloromethane (1/2), C60H80Cl8N6Pd2
;
_journal_issue 6
_journal_name_full 'Zeitschrift f\"ur Kristallographie - New Crystal Structures'
_journal_page_first 1265
_journal_page_last 1268
_journal_paper_doi 10.1515/ncrs-2019-0391
_journal_volume 234
_journal_year 2019
_chemical_formula_moiety 'C58 H76 Cl4 N6 Pd2, 2(C H2 Cl2)'
_chemical_formula_sum 'C60 H80 Cl8 N6 Pd2'
_chemical_formula_weight 1381.70
_space_group_crystal_system triclinic
_space_group_IT_number 2
_space_group_name_Hall '-P 1'
_space_group_name_H-M_alt 'P -1'
_atom_sites_solution_hydrogens geom
_atom_sites_solution_primary dual
_cell_angle_alpha 83.1960(10)
_cell_angle_beta 88.909(2)
_cell_angle_gamma 71.523(2)
_cell_formula_units_Z 2
_cell_length_a 10.8703(10)
_cell_length_b 17.0284(15)
_cell_length_c 18.9595(17)
_cell_measurement_reflns_used 5743
_cell_measurement_temperature 130
_cell_measurement_theta_max 29.826
_cell_measurement_theta_min 2.271
_cell_volume 3304.5(5)
_computing_cell_refinement 'SAINT v7.68A (Bruker, 2009)'
_computing_data_reduction 'SAINT v7.68A (Bruker, 2009)'
_computing_molecular_graphics 'Olex2 (Dolomanov et al., 2009)'
_computing_publication_material 'Olex2 (Dolomanov et al., 2009)'
_computing_structure_refinement 'ShelXL (Sheldrick, 2015)'
_computing_structure_solution 'ShelXT (Sheldrick, 2015)'
_diffrn_ambient_temperature 130
_diffrn_measured_fraction_theta_full 0.999
_diffrn_measured_fraction_theta_max 0.987
_diffrn_measurement_device_type 'Bruker APEX-II CCD'
_diffrn_measurement_method '\f and \w scans'
_diffrn_radiation_monochromator graphite
_diffrn_radiation_type MoK\a
_diffrn_radiation_wavelength 0.71073
_diffrn_reflns_av_R_equivalents 0.0499
_diffrn_reflns_av_unetI/netI 0.1082
_diffrn_reflns_Laue_measured_fraction_full 0.999
_diffrn_reflns_Laue_measured_fraction_max 0.987
_diffrn_reflns_limit_h_max 15
_diffrn_reflns_limit_h_min -14
_diffrn_reflns_limit_k_max 24
_diffrn_reflns_limit_k_min -23
_diffrn_reflns_limit_l_max 26
_diffrn_reflns_limit_l_min -26
_diffrn_reflns_number 33348
_diffrn_reflns_point_group_measured_fraction_full 0.999
_diffrn_reflns_point_group_measured_fraction_max 0.987
_diffrn_reflns_theta_full 25.242
_diffrn_reflns_theta_max 30.580
_diffrn_reflns_theta_min 1.763
_diffrn_standards_number 0
_exptl_absorpt_coefficient_mu 0.908
_exptl_absorpt_correction_T_max 0.7461
_exptl_absorpt_correction_T_min 0.6232
_exptl_absorpt_correction_type multi-scan
_exptl_absorpt_process_details
;
SADABS-2008/1 (Bruker,2008) was used for absorption correction.
wR2(int) was 0.0595 before and 0.0419 after correction.
The Ratio of minimum to maximum transmission is 0.8353.
The \l/2 correction factor is 0.0015.
;
_exptl_crystal_colour colourless
_exptl_crystal_density_diffrn 1.389
_exptl_crystal_density_meas .
_exptl_crystal_description block
_exptl_crystal_F_000 1420
_exptl_crystal_size_max 0.12
_exptl_crystal_size_mid 0.08
_exptl_crystal_size_min 0.05
_refine_diff_density_max 1.276
_refine_diff_density_min -1.347
_refine_diff_density_rms 0.115
_refine_ls_extinction_coef .
_refine_ls_extinction_method none
_refine_ls_goodness_of_fit_ref 0.925
_refine_ls_hydrogen_treatment constr
_refine_ls_matrix_type full
_refine_ls_number_parameters 701
_refine_ls_number_reflns 20057
_refine_ls_number_restraints 0
_refine_ls_restrained_S_all 0.925
_refine_ls_R_factor_all 0.1119
_refine_ls_R_factor_gt 0.0488
_refine_ls_shift/su_max 0.011
_refine_ls_shift/su_mean 0.001
_refine_ls_structure_factor_coef Fsqd
_refine_ls_weighting_details 'w=1/[\s^2^(Fo^2^)+(0.0499P)^2^] where P=(Fo^2^+2Fc^2^)/3'
_refine_ls_weighting_scheme calc
_refine_ls_wR_factor_gt 0.0967
_refine_ls_wR_factor_ref 0.1213
_reflns_Friedel_coverage 0.000
_reflns_Friedel_fraction_full .
_reflns_Friedel_fraction_max .
_reflns_number_gt 11824
_reflns_number_total 20057
_reflns_threshold_expression 'I > 2\s(I)'
_cod_data_source_file suppl_ncrs-2019-0391_suppl.cif
_cod_data_source_block mo
_cod_database_code 8106001
_shelx_space_group_comment
;
The symmetry employed for this shelxl refinement is uniquely defined
by the following loop, which should always be used as a source of
symmetry information in preference to the above space-group names.
They are only intended as comments.
;
_shelx_estimated_absorpt_t_max 0.956
_shelx_estimated_absorpt_t_min 0.899
_olex2_refinement_description
;
1. Fixed Uiso
 At 1.2 times of:
  All C(H) groups, All C(H,H) groups
 At 1.5 times of:
  All C(H,H,H) groups
2.a Ternary CH refined with riding coordinates:
 C15(H15), C18(H18), C27(H27), C30(H30), C41(H41), C44(H44), C53(H53), C56(H56)
2.b Secondary CH2 refined with riding coordinates:
 C59(H59A,H59B), C60(H60A,H60B)
2.c Aromatic/amide H refined with riding coordinates:
 C3(H3), C4(H4), C5(H5), C6(H6), C7(H7), C8(H8), C11(H11), C12(H12), C13(H13),
 C23(H23), C24(H24), C25(H25), C33(H33), C34(H34), C37(H37), C38(H38), C39(H39),
  C49(H49), C50(H50), C51(H51)
2.d Idealised Me refined as rotating group:
 C16(H16A,H16B,H16C), C17(H17A,H17B,H17C), C19(H19A,H19B,H19C), C20(H20A,H20B,
 H20C), C28(H28A,H28B,H28C), C29(H29A,H29B,H29C), C31(H31A,H31B,H31C), C32(H32A,
 H32B,H32C), C42(H42A,H42B,H42C), C43(H43A,H43B,H43C), C45(H45A,H45B,H45C),
 C46(H46A,H46B,H46C), C54(H54A,H54B,H54C), C55(H55A,H55B,H55C), C57(H57A,H57B,
 H57C), C58(H58A,H58B,H58C)
;
_shelx_shelxl_version_number 2016/6
_olex2_submission_special_instructions 'No special instructions were received'

loop_
_space_group_symop_operation_xyz
'x, y, z'
'-x, -y, -z'

loop_
_atom_site_label
_atom_site_type_symbol
_atom_site_fract_x
_atom_site_fract_y
_atom_site_fract_z
_atom_site_U_iso_or_equiv
_atom_site_adp_type
_atom_site_occupancy
_atom_site_site_symmetry_order
_atom_site_calc_flag
_atom_site_refinement_flags_posn
_atom_site_refinement_flags_adp
_atom_site_refinement_flags_occupancy
_atom_site_disorder_assembly
_atom_site_disorder_group
Pd1 Pd 0.32675(3) 0.80614(2) 0.78631(2) 0.01931(7) Uani 1 1 d . . . . .
Pd2 Pd 0.46962(3) 0.45234(2) 0.73397(2) 0.01896(7) Uani 1 1 d . . . . .
Cl1 Cl 0.30881(9) 0.79747(5) 0.90750(4) 0.0278(2) Uani 1 1 d . . . . .
Cl2 Cl 0.35011(9) 0.81176(6) 0.66556(5) 0.0299(2) Uani 1 1 d . . . . .
Cl3 Cl 0.25522(9) 0.52398(6) 0.75020(5) 0.0296(2) Uani 1 1 d . . . . .
Cl4 Cl 0.68336(9) 0.38385(5) 0.71236(5) 0.02754(19) Uani 1 1 d . . . . .
N1 N 0.4663(3) 0.68818(17) 0.79806(15) 0.0208(6) Uani 1 1 d . . . . .
N2 N 0.5260(3) 0.54846(17) 0.77164(14) 0.0198(6) Uani 1 1 d . . . . .
N3 N 0.0635(3) 0.93120(17) 0.78850(15) 0.0209(6) Uani 1 1 d . . . . .
N4 N 0.2070(3) 0.99135(17) 0.76020(15) 0.0201(6) Uani 1 1 d . . . . .
N5 N 0.3872(3) 0.30146(17) 0.75799(14) 0.0205(6) Uani 1 1 d . . . . .
N6 N 0.4342(3) 0.32303(18) 0.64774(15) 0.0232(6) Uani 1 1 d . . . . .
C1 C 0.1920(3) 0.9155(2) 0.77674(17) 0.0203(7) Uani 1 1 d . . . . .
C2 C 0.4243(3) 0.3554(2) 0.71040(17) 0.0190(7) Uani 1 1 d . . . . .
C3 C 0.4484(4) 0.6277(2) 0.76470(18) 0.0212(7) Uani 1 1 d . . . . .
H3 H 0.375019 0.642006 0.733674 0.025 Uiso 1 1 calc R . . . .
C4 C 0.6312(3) 0.5291(2) 0.81383(18) 0.0230(7) Uani 1 1 d . . . . .
H4 H 0.690021 0.473875 0.818406 0.028 Uiso 1 1 calc R . . . .
C5 C 0.6560(4) 0.5876(2) 0.8508(2) 0.0272(8) Uani 1 1 d . . . . .
H5 H 0.730602 0.573310 0.880868 0.033 Uiso 1 1 calc R . . . .
C6 C 0.5698(3) 0.6671(2) 0.84285(19) 0.0252(8) Uani 1 1 d . . . . .
H6 H 0.583196 0.707861 0.869251 0.030 Uiso 1 1 calc R . . . .
C7 C -0.0010(4) 1.0165(2) 0.77892(19) 0.0266(8) Uani 1 1 d . . . . .
H7 H -0.091404 1.043114 0.783632 0.032 Uiso 1 1 calc R . . . .
C8 C 0.0880(4) 1.0537(2) 0.76188(19) 0.0271(8) Uani 1 1 d . . . . .
H8 H 0.073053 1.112050 0.752580 0.033 Uiso 1 1 calc R . . . .
C9 C 0.0006(3) 0.8674(2) 0.8043(2) 0.0254(8) Uani 1 1 d . . . . .
C10 C -0.0207(4) 0.8269(3) 0.7473(2) 0.0339(9) Uani 1 1 d . . . . .
C11 C -0.0806(5) 0.7657(3) 0.7634(3) 0.0554(14) Uani 1 1 d . . . . .
H11 H -0.094790 0.735777 0.726791 0.067 Uiso 1 1 calc R . . . .
C12 C -0.1191(6) 0.7481(4) 0.8306(3) 0.0672(16) Uani 1 1 d . . . . .
H12 H -0.160733 0.706681 0.839936 0.081 Uiso 1 1 calc R . . . .
C13 C -0.0984(5) 0.7900(3) 0.8861(3) 0.0520(13) Uani 1 1 d . . . . .
H13 H -0.125875 0.776835 0.932560 0.062 Uiso 1 1 calc R . . . .
C14 C -0.0378(4) 0.8510(2) 0.8736(2) 0.0294(8) Uani 1 1 d . . . . .
C15 C -0.0186(4) 0.8976(2) 0.9337(2) 0.0304(9) Uani 1 1 d . . . . .
H15 H 0.053796 0.920689 0.921006 0.036 Uiso 1 1 calc R . . . .
C16 C 0.0166(4) 0.8420(3) 1.0047(2) 0.0407(11) Uani 1 1 d . . . . .
H16A H -0.057164 0.823771 1.020839 0.061 Uiso 1 1 calc GR . . . .
H16B H 0.037874 0.873568 1.040012 0.061 Uiso 1 1 calc GR . . . .
H16C H 0.091758 0.793201 0.998609 0.061 Uiso 1 1 calc GR . . . .
C17 C -0.1420(4) 0.9709(3) 0.9422(2) 0.0434(11) Uani 1 1 d . . . . .
H17A H -0.159182 1.009944 0.898475 0.065 Uiso 1 1 calc GR . . . .
H17B H -0.129902 0.999647 0.982054 0.065 Uiso 1 1 calc GR . . . .
H17C H -0.215633 0.949894 0.951426 0.065 Uiso 1 1 calc GR . . . .
C18 C 0.0162(4) 0.8487(3) 0.6717(2) 0.0388(10) Uani 1 1 d . . . . .
H18 H 0.093433 0.868254 0.673870 0.047 Uiso 1 1 calc R . . . .
C19 C 0.0531(5) 0.7739(3) 0.6290(3) 0.0576(14) Uani 1 1 d . . . . .
H19A H 0.116456 0.726306 0.656326 0.086 Uiso 1 1 calc GR . . . .
H19B H 0.091085 0.788333 0.583948 0.086 Uiso 1 1 calc GR . . . .
H19C H -0.024594 0.759195 0.619292 0.086 Uiso 1 1 calc GR . . . .
C20 C -0.0957(5) 0.9214(3) 0.6342(2) 0.0568(14) Uani 1 1 d . . . . .
H20A H -0.174338 0.905048 0.633863 0.085 Uiso 1 1 calc GR . . . .
H20B H -0.071806 0.934915 0.585200 0.085 Uiso 1 1 calc GR . . . .
H20C H -0.111867 0.970428 0.659674 0.085 Uiso 1 1 calc GR . . . .
C21 C 0.3300(3) 1.0043(2) 0.74054(19) 0.0235(8) Uani 1 1 d . . . . .
C22 C 0.4183(4) 0.9997(2) 0.7951(2) 0.0268(8) Uani 1 1 d . . . . .
C23 C 0.5369(4) 1.0083(3) 0.7747(2) 0.0367(10) Uani 1 1 d . . . . .
H23 H 0.599721 1.004723 0.810103 0.044 Uiso 1 1 calc R . . . .
C24 C 0.5655(4) 1.0218(3) 0.7042(2) 0.0415(11) Uani 1 1 d . . . . .
H24 H 0.648278 1.026055 0.691501 0.050 Uiso 1 1 calc R . . . .
C25 C 0.4747(4) 1.0292(2) 0.6520(2) 0.0363(10) Uani 1 1 d . . . . .
H25 H 0.494803 1.040731 0.603627 0.044 Uiso 1 1 calc R . . . .
C26 C 0.3534(4) 1.0202(2) 0.66863(19) 0.0268(8) Uani 1 1 d . . . . .
C27 C 0.2554(4) 1.0288(2) 0.6106(2) 0.0338(9) Uani 1 1 d . . . . .
H27 H 0.195709 0.997172 0.628860 0.041 Uiso 1 1 calc R . . . .
C28 C 0.1732(5) 1.1216(3) 0.5922(2) 0.0461(12) Uani 1 1 d . . . . .
H28A H 0.129783 1.143228 0.634899 0.069 Uiso 1 1 calc GR . . . .
H28B H 0.108014 1.126246 0.555582 0.069 Uiso 1 1 calc GR . . . .
H28C H 0.229904 1.153978 0.574439 0.069 Uiso 1 1 calc GR . . . .
C29 C 0.3165(5) 0.9941(3) 0.5434(2) 0.0447(12) Uani 1 1 d . . . . .
H29A H 0.359929 1.031577 0.518755 0.067 Uiso 1 1 calc GR . . . .
H29B H 0.248939 0.989448 0.512213 0.067 Uiso 1 1 calc GR . . . .
H29C H 0.380152 0.938844 0.555943 0.067 Uiso 1 1 calc GR . . . .
C30 C 0.3837(4) 0.9927(2) 0.8726(2) 0.0337(9) Uani 1 1 d . . . . .
H30 H 0.310508 0.968848 0.877441 0.040 Uiso 1 1 calc R . . . .
C31 C 0.3358(5) 1.0801(3) 0.8961(2) 0.0465(12) Uani 1 1 d . . . . .
H31A H 0.404197 1.106251 0.888976 0.070 Uiso 1 1 calc GR . . . .
H31B H 0.313955 1.076110 0.946504 0.070 Uiso 1 1 calc GR . . . .
H31C H 0.258643 1.113953 0.867857 0.070 Uiso 1 1 calc GR . . . .
C32 C 0.4959(5) 0.9357(3) 0.9208(3) 0.0558(14) Uani 1 1 d . . . . .
H32A H 0.534359 0.883107 0.900611 0.084 Uiso 1 1 calc GR . . . .
H32B H 0.463154 0.924220 0.968169 0.084 Uiso 1 1 calc GR . . . .
H32C H 0.561819 0.963136 0.924520 0.084 Uiso 1 1 calc GR . . . .
C33 C 0.3782(4) 0.2348(2) 0.7254(2) 0.0282(8) Uani 1 1 d . . . . .
H33 H 0.355882 0.188197 0.747415 0.034 Uiso 1 1 calc R . . . .
C34 C 0.4068(4) 0.2484(2) 0.6571(2) 0.0291(8) Uani 1 1 d . . . . .
H34 H 0.408071 0.213383 0.621444 0.035 Uiso 1 1 calc R . . . .
C35 C 0.3506(3) 0.3110(2) 0.83094(18) 0.0214(7) Uani 1 1 d . . . . .
C36 C 0.4490(4) 0.2922(2) 0.88326(18) 0.0243(8) Uani 1 1 d . . . . .
C37 C 0.4103(4) 0.2944(2) 0.9533(2) 0.0325(9) Uani 1 1 d . . . . .
H37 H 0.474201 0.281820 0.990049 0.039 Uiso 1 1 calc R . . . .
C38 C 0.2811(4) 0.3146(3) 0.9708(2) 0.0381(10) Uani 1 1 d . . . . .
H38 H 0.257179 0.314850 1.019297 0.046 Uiso 1 1 calc R . . . .
C39 C 0.1862(4) 0.3345(2) 0.9180(2) 0.0344(9) Uani 1 1 d . . . . .
H39 H 0.097584 0.348574 0.930825 0.041 Uiso 1 1 calc R . . . .
C40 C 0.2182(4) 0.3342(2) 0.84649(19) 0.0254(8) Uani 1 1 d . . . . .
C41 C 0.1120(4) 0.3572(2) 0.7897(2) 0.0301(8) Uani 1 1 d . . . . .
H41 H 0.151232 0.368450 0.742951 0.036 Uiso 1 1 calc R . . . .
C42 C 0.0010(4) 0.4361(3) 0.8020(3) 0.0437(11) Uani 1 1 d . . . . .
H42A H -0.045264 0.424741 0.844924 0.066 Uiso 1 1 calc GR . . . .
H42B H -0.059188 0.452722 0.761077 0.066 Uiso 1 1 calc GR . . . .
H42C H 0.036399 0.481194 0.807950 0.066 Uiso 1 1 calc GR . . . .
C43 C 0.0572(5) 0.2846(3) 0.7848(3) 0.0474(12) Uani 1 1 d . . . . .
H43A H 0.126420 0.236153 0.771446 0.071 Uiso 1 1 calc GR . . . .
H43B H -0.012841 0.301744 0.748947 0.071 Uiso 1 1 calc GR . . . .
H43C H 0.023370 0.269933 0.831071 0.071 Uiso 1 1 calc GR . . . .
C44 C 0.5919(4) 0.2685(2) 0.86557(19) 0.0273(8) Uani 1 1 d . . . . .
H44 H 0.598157 0.283376 0.813292 0.033 Uiso 1 1 calc R . . . .
C45 C 0.6605(4) 0.3178(2) 0.9035(2) 0.0343(9) Uani 1 1 d . . . . .
H45A H 0.612251 0.377474 0.894527 0.051 Uiso 1 1 calc GR . . . .
H45B H 0.748677 0.307682 0.885622 0.051 Uiso 1 1 calc GR . . . .
H45C H 0.664502 0.299927 0.954723 0.051 Uiso 1 1 calc GR . . . .
C46 C 0.6594(4) 0.1745(2) 0.8825(2) 0.0420(11) Uani 1 1 d . . . . .
H46A H 0.650755 0.157528 0.933050 0.063 Uiso 1 1 calc GR . . . .
H46B H 0.751558 0.161282 0.871120 0.063 Uiso 1 1 calc GR . . . .
H46C H 0.619121 0.144462 0.854002 0.063 Uiso 1 1 calc GR . . . .
C47 C 0.4543(4) 0.3619(2) 0.57822(18) 0.0242(8) Uani 1 1 d . . . . .
C48 C 0.3477(4) 0.4261(2) 0.54612(19) 0.0309(9) Uani 1 1 d . . . . .
C49 C 0.3665(5) 0.4588(3) 0.4766(2) 0.0400(11) Uani 1 1 d . . . . .
H49 H 0.298491 0.503327 0.452720 0.048 Uiso 1 1 calc R . . . .
C50 C 0.4813(5) 0.4275(3) 0.4425(2) 0.0431(11) Uani 1 1 d . . . . .
H50 H 0.491649 0.450980 0.395635 0.052 Uiso 1 1 calc R . . . .
C51 C 0.5815(4) 0.3625(3) 0.4754(2) 0.0368(10) Uani 1 1 d . . . . .
H51 H 0.658991 0.340536 0.450265 0.044 Uiso 1 1 calc R . . . .
C52 C 0.5711(4) 0.3284(2) 0.54488(19) 0.0297(8) Uani 1 1 d . . . . .
C53 C 0.6825(4) 0.2560(2) 0.5797(2) 0.0346(9) Uani 1 1 d . . . . .
H53 H 0.663949 0.247913 0.631450 0.041 Uiso 1 1 calc R . . . .
C54 C 0.8132(4) 0.2718(3) 0.5730(2) 0.0442(11) Uani 1 1 d . . . . .
H54A H 0.835913 0.277058 0.522808 0.066 Uiso 1 1 calc GR . . . .
H54B H 0.880106 0.225016 0.599096 0.066 Uiso 1 1 calc GR . . . .
H54C H 0.807428 0.323368 0.592890 0.066 Uiso 1 1 calc GR . . . .
C55 C 0.6904(5) 0.1755(3) 0.5488(2) 0.0491(12) Uani 1 1 d . . . . .
H55A H 0.609736 0.162308 0.558150 0.074 Uiso 1 1 calc GR . . . .
H55B H 0.763648 0.129735 0.570951 0.074 Uiso 1 1 calc GR . . . .
H55C H 0.702819 0.182986 0.497369 0.074 Uiso 1 1 calc GR . . . .
C56 C 0.2174(4) 0.4539(3) 0.5811(2) 0.0356(10) Uani 1 1 d . . . . .
H56 H 0.233430 0.439914 0.633548 0.043 Uiso 1 1 calc R . . . .
C57 C 0.1476(5) 0.5486(3) 0.5668(3) 0.0516(13) Uani 1 1 d . . . . .
H57A H 0.204779 0.578659 0.580983 0.077 Uiso 1 1 calc GR . . . .
H57B H 0.068002 0.563238 0.594342 0.077 Uiso 1 1 calc GR . . . .
H57C H 0.125761 0.564086 0.516084 0.077 Uiso 1 1 calc GR . . . .
C58 C 0.1322(5) 0.4051(3) 0.5598(3) 0.0557(13) Uani 1 1 d . . . . .
H58A H 0.117021 0.415708 0.508205 0.084 Uiso 1 1 calc GR . . . .
H58B H 0.049078 0.422589 0.583856 0.084 Uiso 1 1 calc GR . . . .
H58C H 0.175425 0.345388 0.573376 0.084 Uiso 1 1 calc GR . . . .
Cl5 Cl 0.09977(16) 0.56877(10) 0.97597(10) 0.0889(6) Uani 1 1 d . . . . .
Cl6 Cl 0.37155(14) 0.54195(9) 0.94423(7) 0.0637(4) Uani 1 1 d . . . . .
C59 C 0.2112(5) 0.5988(3) 0.9193(2) 0.0522(13) Uani 1 1 d . . . . .
H59A H 0.194887 0.590249 0.870026 0.063 Uiso 1 1 calc R . . . .
H59B H 0.197951 0.658917 0.920213 0.063 Uiso 1 1 calc R . . . .
Cl7 Cl 0.3030(2) 0.21462(14) 0.43612(11) 0.1153(8) Uani 1 1 d . . . . .
Cl8 Cl 0.22549(17) 0.36718(10) 0.33731(8) 0.0739(4) Uani 1 1 d . . . . .
C60 C 0.3448(6) 0.2885(4) 0.3872(5) 0.116(3) Uani 1 1 d . . . . .
H60A H 0.412098 0.261285 0.354161 0.139 Uiso 1 1 calc R . . . .
H60B H 0.385976 0.315192 0.419234 0.139 Uiso 1 1 calc R . . . .

loop_
_atom_site_aniso_label
_atom_site_aniso_U_11
_atom_site_aniso_U_22
_atom_site_aniso_U_33
_atom_site_aniso_U_23
_atom_site_aniso_U_13
_atom_site_aniso_U_12
Pd1 0.01839(13) 0.01732(13) 0.02074(13) -0.00057(10) -0.00091(10) -0.00411(10)
Pd2 0.01902(14) 0.01771(13) 0.01883(13) -0.00151(10) -0.00105(10) -0.00411(10)
Cl1 0.0293(5) 0.0291(5) 0.0206(4) 0.0002(3) -0.0012(4) -0.0043(4)
Cl2 0.0315(5) 0.0291(5) 0.0228(4) -0.0019(4) 0.0027(4) -0.0013(4)
Cl3 0.0194(4) 0.0277(5) 0.0408(5) -0.0099(4) -0.0008(4) -0.0042(4)
Cl4 0.0213(4) 0.0291(5) 0.0311(5) -0.0091(4) 0.0041(4) -0.0048(4)
N1 0.0214(15) 0.0203(14) 0.0214(14) -0.0015(11) -0.0005(12) -0.0077(12)
N2 0.0198(14) 0.0192(13) 0.0200(14) -0.0024(11) 0.0001(12) -0.0057(11)
N3 0.0165(14) 0.0226(14) 0.0223(15) -0.0019(12) 0.0014(12) -0.0045(12)
N4 0.0178(14) 0.0196(14) 0.0212(14) 0.0002(11) 0.0000(12) -0.0043(11)
N5 0.0192(15) 0.0221(14) 0.0176(14) 0.0006(11) -0.0003(12) -0.0042(12)
N6 0.0266(16) 0.0252(15) 0.0178(14) -0.0032(12) 0.0001(12) -0.0080(13)
C1 0.0253(18) 0.0183(16) 0.0167(16) 0.0019(13) -0.0030(14) -0.0074(14)
C2 0.0147(16) 0.0186(16) 0.0202(16) -0.0009(13) -0.0010(13) -0.0010(13)
C3 0.0241(18) 0.0206(16) 0.0186(16) -0.0020(13) -0.0004(14) -0.0067(14)
C4 0.0203(18) 0.0189(16) 0.0270(18) 0.0012(14) -0.0017(15) -0.0034(14)
C5 0.0245(19) 0.0230(18) 0.033(2) -0.0025(15) -0.0092(16) -0.0057(15)
C6 0.0231(19) 0.0250(18) 0.0293(19) -0.0031(15) -0.0034(16) -0.0098(15)
C7 0.0210(18) 0.0228(18) 0.030(2) -0.0012(15) 0.0026(16) 0.0007(15)
C8 0.028(2) 0.0190(17) 0.031(2) -0.0019(15) 0.0012(16) -0.0032(15)
C9 0.0179(17) 0.0258(18) 0.034(2) -0.0051(15) 0.0019(15) -0.0086(14)
C10 0.026(2) 0.042(2) 0.038(2) -0.0134(18) 0.0025(18) -0.0123(18)
C11 0.060(3) 0.068(3) 0.061(3) -0.027(3) 0.010(3) -0.045(3)
C12 0.078(4) 0.079(4) 0.073(4) -0.017(3) 0.009(3) -0.064(4)
C13 0.056(3) 0.061(3) 0.053(3) -0.002(2) 0.014(3) -0.040(3)
C14 0.0229(19) 0.035(2) 0.033(2) -0.0013(17) 0.0037(16) -0.0149(16)
C15 0.0229(19) 0.033(2) 0.031(2) 0.0037(16) 0.0008(16) -0.0056(16)
C16 0.036(2) 0.048(3) 0.032(2) 0.0051(19) 0.0029(19) -0.009(2)
C17 0.040(3) 0.047(3) 0.034(2) -0.001(2) 0.007(2) -0.002(2)
C18 0.027(2) 0.056(3) 0.037(2) -0.015(2) -0.0005(18) -0.014(2)
C19 0.048(3) 0.075(4) 0.059(3) -0.041(3) 0.008(3) -0.021(3)
C20 0.044(3) 0.078(4) 0.042(3) -0.008(3) -0.006(2) -0.009(3)
C21 0.0218(18) 0.0173(16) 0.0300(19) -0.0003(14) 0.0036(15) -0.0051(14)
C22 0.026(2) 0.0203(17) 0.035(2) -0.0008(15) -0.0017(17) -0.0092(15)
C23 0.027(2) 0.037(2) 0.049(3) -0.0066(19) 0.0003(19) -0.0145(18)
C24 0.030(2) 0.042(2) 0.060(3) -0.019(2) 0.018(2) -0.0195(19)
C25 0.044(3) 0.035(2) 0.034(2) -0.0118(18) 0.018(2) -0.0172(19)
C26 0.030(2) 0.0206(17) 0.0291(19) -0.0033(15) 0.0057(16) -0.0071(15)
C27 0.044(3) 0.031(2) 0.0252(19) 0.0003(16) -0.0009(18) -0.0117(19)
C28 0.050(3) 0.044(3) 0.036(2) -0.001(2) 0.001(2) -0.006(2)
C29 0.068(3) 0.038(2) 0.027(2) 0.0012(18) -0.002(2) -0.016(2)
C30 0.036(2) 0.040(2) 0.030(2) 0.0044(17) -0.0082(18) -0.0209(19)
C31 0.060(3) 0.052(3) 0.032(2) -0.008(2) 0.012(2) -0.024(2)
C32 0.060(3) 0.058(3) 0.049(3) 0.019(2) -0.027(3) -0.027(3)
C33 0.035(2) 0.0233(18) 0.029(2) -0.0038(15) 0.0027(17) -0.0126(16)
C34 0.036(2) 0.0283(19) 0.028(2) -0.0098(16) -0.0001(17) -0.0147(17)
C35 0.0247(18) 0.0177(16) 0.0205(17) -0.0010(13) 0.0036(14) -0.0057(14)
C36 0.028(2) 0.0232(17) 0.0220(18) 0.0003(14) -0.0011(15) -0.0091(15)
C37 0.033(2) 0.042(2) 0.0227(19) 0.0018(17) -0.0023(17) -0.0148(19)
C38 0.047(3) 0.048(3) 0.024(2) -0.0071(18) 0.0117(19) -0.021(2)
C39 0.029(2) 0.041(2) 0.034(2) -0.0063(18) 0.0108(18) -0.0128(18)
C40 0.0248(19) 0.0247(18) 0.0280(19) -0.0035(15) 0.0029(16) -0.0098(15)
C41 0.0222(19) 0.032(2) 0.034(2) -0.0027(17) -0.0002(17) -0.0073(16)
C42 0.025(2) 0.042(2) 0.057(3) -0.002(2) 0.002(2) -0.0024(19)
C43 0.042(3) 0.048(3) 0.059(3) -0.005(2) -0.008(2) -0.023(2)
C44 0.027(2) 0.0306(19) 0.0207(18) 0.0013(15) -0.0047(15) -0.0050(16)
C45 0.035(2) 0.037(2) 0.032(2) 0.0010(17) -0.0005(18) -0.0160(18)
C46 0.036(2) 0.030(2) 0.055(3) -0.003(2) -0.005(2) -0.0045(19)
C47 0.031(2) 0.0286(18) 0.0162(16) -0.0033(14) -0.0007(15) -0.0141(16)
C48 0.033(2) 0.036(2) 0.0227(19) 0.0011(16) -0.0089(17) -0.0110(18)
C49 0.047(3) 0.046(3) 0.024(2) 0.0043(18) -0.0108(19) -0.013(2)
C50 0.060(3) 0.050(3) 0.020(2) -0.0011(19) 0.001(2) -0.019(2)
C51 0.043(3) 0.048(2) 0.0203(19) -0.0069(17) 0.0080(18) -0.014(2)
C52 0.034(2) 0.033(2) 0.0245(19) -0.0086(16) 0.0005(17) -0.0134(17)
C53 0.037(2) 0.038(2) 0.0243(19) -0.0068(17) 0.0064(17) -0.0049(18)
C54 0.035(2) 0.052(3) 0.039(2) -0.013(2) 0.008(2) -0.003(2)
C55 0.062(3) 0.038(2) 0.043(3) -0.014(2) 0.011(2) -0.007(2)
C56 0.029(2) 0.048(2) 0.028(2) 0.0003(18) -0.0077(17) -0.0102(19)
C57 0.037(3) 0.051(3) 0.052(3) 0.003(2) -0.002(2) 0.003(2)
C58 0.039(3) 0.080(4) 0.059(3) -0.017(3) -0.005(2) -0.030(3)
Cl5 0.0816(11) 0.0721(10) 0.1051(12) -0.0080(9) 0.0603(10) -0.0176(8)
Cl6 0.0578(9) 0.0753(9) 0.0558(8) -0.0111(7) 0.0071(7) -0.0171(7)
C59 0.051(3) 0.063(3) 0.045(3) -0.016(2) 0.018(2) -0.019(3)
Cl7 0.1010(15) 0.1457(18) 0.1087(15) 0.0500(14) -0.0227(12) -0.0745(14)
Cl8 0.0903(12) 0.0797(10) 0.0669(9) -0.0079(8) -0.0060(9) -0.0482(9)
C60 0.046(4) 0.056(4) 0.238(10) 0.012(5) 0.037(5) -0.016(3)

loop_
_atom_type_symbol
_atom_type_description
_atom_type_scat_dispersion_real
_atom_type_scat_dispersion_imag
_atom_type_scat_source
C C 0.0033 0.0016 'International Tables Vol C Tables 4.2.6.8 and 6.1.1.4'
H H 0.0000 0.0000 'International Tables Vol C Tables 4.2.6.8 and 6.1.1.4'
Cl Cl 0.1484 0.1585 'International Tables Vol C Tables 4.2.6.8 and 6.1.1.4'
N N 0.0061 0.0033 'International Tables Vol C Tables 4.2.6.8 and 6.1.1.4'
Pd Pd -0.9988 1.0072 'International Tables Vol C Tables 4.2.6.8 and 6.1.1.4'

loop_
_geom_angle_atom_site_label_1
_geom_angle_atom_site_label_2
_geom_angle_atom_site_label_3
_geom_angle
_geom_angle_site_symmetry_1
_geom_angle_site_symmetry_3
Cl1 Pd1 Cl2 178.38(4) . .
N1 Pd1 Cl1 89.04(8) . .
N1 Pd1 Cl2 89.40(8) . .
C1 Pd1 Cl1 90.08(10) . .
C1 Pd1 Cl2 91.49(10) . .
C1 Pd1 N1 178.29(13) . .
Cl3 Pd2 Cl4 177.29(4) . .
N2 Pd2 Cl3 90.57(8) . .
N2 Pd2 Cl4 89.43(8) . .
C2 Pd2 Cl3 91.04(10) . .
C2 Pd2 Cl4 89.29(10) . .
C2 Pd2 N2 173.02(12) . .
C3 N1 Pd1 119.3(2) . .
C3 N1 C6 117.2(3) . .
C6 N1 Pd1 123.2(2) . .
C3 N2 Pd2 121.9(2) . .
C4 N2 Pd2 119.9(2) . .
C4 N2 C3 117.3(3) . .
C1 N3 C7 110.5(3) . .
C1 N3 C9 124.7(3) . .
C7 N3 C9 124.7(3) . .
C1 N4 C8 110.1(3) . .
C1 N4 C21 124.1(3) . .
C8 N4 C21 125.7(3) . .
C2 N5 C33 110.1(3) . .
C2 N5 C35 127.8(3) . .
C33 N5 C35 121.9(3) . .
C2 N6 C34 110.0(3) . .
C2 N6 C47 127.4(3) . .
C34 N6 C47 122.2(3) . .
N3 C1 Pd1 126.9(2) . .
N4 C1 Pd1 127.9(3) . .
N4 C1 N3 105.1(3) . .
N5 C2 Pd2 125.1(2) . .
N6 C2 Pd2 129.3(3) . .
N6 C2 N5 105.3(3) . .
N1 C3 N2 125.0(3) . .
N1 C3 H3 117.5 . .
N2 C3 H3 117.5 . .
N2 C4 H4 119.3 . .
N2 C4 C5 121.4(3) . .
C5 C4 H4 119.3 . .
C4 C5 H5 120.9 . .
C6 C5 C4 118.1(3) . .
C6 C5 H5 120.9 . .
N1 C6 C5 120.9(3) . .
N1 C6 H6 119.5 . .
C5 C6 H6 119.5 . .
N3 C7 H7 126.6 . .
C8 C7 N3 106.9(3) . .
C8 C7 H7 126.6 . .
N4 C8 H8 126.3 . .
C7 C8 N4 107.4(3) . .
C7 C8 H8 126.3 . .
C10 C9 N3 117.2(3) . .
C14 C9 N3 119.0(3) . .
C14 C9 C10 123.7(4) . .
C9 C10 C18 122.7(4) . .
C11 C10 C9 116.5(4) . .
C11 C10 C18 120.7(4) . .
C10 C11 H11 119.4 . .
C12 C11 C10 121.2(5) . .
C12 C11 H11 119.4 . .
C11 C12 H12 119.5 . .
C11 C12 C13 121.0(5) . .
C13 C12 H12 119.5 . .
C12 C13 H13 119.8 . .
C14 C13 C12 120.5(4) . .
C14 C13 H13 119.8 . .
C9 C14 C15 122.9(3) . .
C13 C14 C9 117.0(4) . .
C13 C14 C15 120.1(4) . .
C14 C15 H15 108.1 . .
C14 C15 C16 113.1(3) . .
C14 C15 C17 109.9(3) . .
C16 C15 H15 108.1 . .
C16 C15 C17 109.3(3) . .
C17 C15 H15 108.1 . .
C15 C16 H16A 109.5 . .
C15 C16 H16B 109.5 . .
C15 C16 H16C 109.5 . .
H16A C16 H16B 109.5 . .
H16A C16 H16C 109.5 . .
H16B C16 H16C 109.5 . .
C15 C17 H17A 109.5 . .
C15 C17 H17B 109.5 . .
C15 C17 H17C 109.5 . .
H17A C17 H17B 109.5 . .
H17A C17 H17C 109.5 . .
H17B C17 H17C 109.5 . .
C10 C18 H18 107.8 . .
C10 C18 C19 112.7(4) . .
C10 C18 C20 109.8(4) . .
C19 C18 H18 107.8 . .
C19 C18 C20 110.8(4) . .
C20 C18 H18 107.8 . .
C18 C19 H19A 109.5 . .
C18 C19 H19B 109.5 . .
C18 C19 H19C 109.5 . .
H19A C19 H19B 109.5 . .
H19A C19 H19C 109.5 . .
H19B C19 H19C 109.5 . .
C18 C20 H20A 109.5 . .
C18 C20 H20B 109.5 . .
C18 C20 H20C 109.5 . .
H20A C20 H20B 109.5 . .
H20A C20 H20C 109.5 . .
H20B C20 H20C 109.5 . .
C22 C21 N4 118.1(3) . .
C26 C21 N4 118.1(3) . .
C26 C21 C22 123.8(3) . .
C21 C22 C30 122.4(3) . .
C23 C22 C21 116.8(4) . .
C23 C22 C30 120.7(4) . .
C22 C23 H23 119.3 . .
C24 C23 C22 121.4(4) . .
C24 C23 H23 119.3 . .
C23 C24 H24 119.8 . .
C23 C24 C25 120.4(4) . .
C25 C24 H24 119.8 . .
C24 C25 H25 119.3 . .
C24 C25 C26 121.4(4) . .
C26 C25 H25 119.3 . .
C21 C26 C25 116.2(4) . .
C21 C26 C27 123.3(3) . .
C25 C26 C27 120.5(3) . .
C26 C27 H27 108.0 . .
C26 C27 C28 110.1(3) . .
C26 C27 C29 113.3(4) . .
C28 C27 H27 108.0 . .
C29 C27 H27 108.0 . .
C29 C27 C28 109.3(3) . .
C27 C28 H28A 109.5 . .
C27 C28 H28B 109.5 . .
C27 C28 H28C 109.5 . .
H28A C28 H28B 109.5 . .
H28A C28 H28C 109.5 . .
H28B C28 H28C 109.5 . .
C27 C29 H29A 109.5 . .
C27 C29 H29B 109.5 . .
C27 C29 H29C 109.5 . .
H29A C29 H29B 109.5 . .
H29A C29 H29C 109.5 . .
H29B C29 H29C 109.5 . .
C22 C30 H30 107.9 . .
C22 C30 C31 108.9(3) . .
C22 C30 C32 113.3(4) . .
C31 C30 H30 107.9 . .
C31 C30 C32 110.7(4) . .
C32 C30 H30 107.9 . .
C30 C31 H31A 109.5 . .
C30 C31 H31B 109.5 . .
C30 C31 H31C 109.5 . .
H31A C31 H31B 109.5 . .
H31A C31 H31C 109.5 . .
H31B C31 H31C 109.5 . .
C30 C32 H32A 109.5 . .
C30 C32 H32B 109.5 . .
C30 C32 H32C 109.5 . .
H32A C32 H32B 109.5 . .
H32A C32 H32C 109.5 . .
H32B C32 H32C 109.5 . .
N5 C33 H33 126.5 . .
C34 C33 N5 107.1(3) . .
C34 C33 H33 126.5 . .
N6 C34 H34 126.3 . .
C33 C34 N6 107.5(3) . .
C33 C34 H34 126.3 . .
C36 C35 N5 118.8(3) . .
C40 C35 N5 118.0(3) . .
C40 C35 C36 123.2(3) . .
C35 C36 C44 122.6(3) . .
C37 C36 C35 116.9(3) . .
C37 C36 C44 120.4(3) . .
C36 C37 H37 119.2 . .
C38 C37 C36 121.5(4) . .
C38 C37 H37 119.2 . .
C37 C38 H38 119.9 . .
C37 C38 C39 120.2(4) . .
C39 C38 H38 119.9 . .
C38 C39 H39 119.4 . .
C38 C39 C40 121.3(4) . .
C40 C39 H39 119.4 . .
C35 C40 C41 123.0(3) . .
C39 C40 C35 116.8(3) . .
C39 C40 C41 120.2(3) . .
C40 C41 H41 107.9 . .
C40 C41 C42 112.4(3) . .
C40 C41 C43 111.2(3) . .
C42 C41 H41 107.9 . .
C42 C41 C43 109.5(3) . .
C43 C41 H41 107.9 . .
C41 C42 H42A 109.5 . .
C41 C42 H42B 109.5 . .
C41 C42 H42C 109.5 . .
H42A C42 H42B 109.5 . .
H42A C42 H42C 109.5 . .
H42B C42 H42C 109.5 . .
C41 C43 H43A 109.5 . .
C41 C43 H43B 109.5 . .
C41 C43 H43C 109.5 . .
H43A C43 H43B 109.5 . .
H43A C43 H43C 109.5 . .
H43B C43 H43C 109.5 . .
C36 C44 H44 107.6 . .
C36 C44 C45 111.4(3) . .
C36 C44 C46 111.4(3) . .
C45 C44 H44 107.6 . .
C45 C44 C46 111.0(3) . .
C46 C44 H44 107.6 . .
C44 C45 H45A 109.5 . .
C44 C45 H45B 109.5 . .
C44 C45 H45C 109.5 . .
H45A C45 H45B 109.5 . .
H45A C45 H45C 109.5 . .
H45B C45 H45C 109.5 . .
C44 C46 H46A 109.5 . .
C44 C46 H46B 109.5 . .
C44 C46 H46C 109.5 . .
H46A C46 H46B 109.5 . .
H46A C46 H46C 109.5 . .
H46B C46 H46C 109.5 . .
C48 C47 N6 116.7(3) . .
C52 C47 N6 118.6(3) . .
C52 C47 C48 124.4(3) . .
C47 C48 C56 122.6(3) . .
C49 C48 C47 115.7(4) . .
C49 C48 C56 121.6(4) . .
C48 C49 H49 119.4 . .
C50 C49 C48 121.3(4) . .
C50 C49 H49 119.4 . .
C49 C50 H50 119.6 . .
C49 C50 C51 120.9(4) . .
C51 C50 H50 119.6 . .
C50 C51 H51 119.5 . .
C50 C51 C52 121.0(4) . .
C52 C51 H51 119.5 . .
C47 C52 C51 116.7(4) . .
C47 C52 C53 123.2(3) . .
C51 C52 C53 120.0(4) . .
C52 C53 H53 107.8 . .
C52 C53 C54 113.0(3) . .
C52 C53 C55 110.4(3) . .
C54 C53 H53 107.8 . .
C54 C53 C55 109.9(4) . .
C55 C53 H53 107.8 . .
C53 C54 H54A 109.5 . .
C53 C54 H54B 109.5 . .
C53 C54 H54C 109.5 . .
H54A C54 H54B 109.5 . .
H54A C54 H54C 109.5 . .
H54B C54 H54C 109.5 . .
C53 C55 H55A 109.5 . .
C53 C55 H55B 109.5 . .
C53 C55 H55C 109.5 . .
H55A C55 H55B 109.5 . .
H55A C55 H55C 109.5 . .
H55B C55 H55C 109.5 . .
C48 C56 H56 107.2 . .
C48 C56 C57 113.5(4) . .
C48 C56 C58 110.4(4) . .
C57 C56 H56 107.2 . .
C58 C56 H56 107.2 . .
C58 C56 C57 111.1(4) . .
C56 C57 H57A 109.5 . .
C56 C57 H57B 109.5 . .
C56 C57 H57C 109.5 . .
H57A C57 H57B 109.5 . .
H57A C57 H57C 109.5 . .
H57B C57 H57C 109.5 . .
C56 C58 H58A 109.5 . .
C56 C58 H58B 109.5 . .
C56 C58 H58C 109.5 . .
H58A C58 H58B 109.5 . .
H58A C58 H58C 109.5 . .
H58B C58 H58C 109.5 . .
Cl5 C59 H59A 109.2 . .
Cl5 C59 H59B 109.2 . .
Cl6 C59 Cl5 111.9(3) . .
Cl6 C59 H59A 109.2 . .
Cl6 C59 H59B 109.2 . .
H59A C59 H59B 107.9 . .
Cl7 C60 Cl8 118.7(4) . .
Cl7 C60 H60A 107.6 . .
Cl7 C60 H60B 107.6 . .
Cl8 C60 H60A 107.6 . .
Cl8 C60 H60B 107.6 . .
H60A C60 H60B 107.1 . .

loop_
_geom_bond_atom_site_label_1
_geom_bond_atom_site_label_2
_geom_bond_distance
_geom_bond_site_symmetry_2
Pd1 Cl1 2.2934(9) .
Pd1 Cl2 2.2927(9) .
Pd1 N1 2.088(3) .
Pd1 C1 1.961(3) .
Pd2 Cl3 2.2965(9) .
Pd2 Cl4 2.2991(9) .
Pd2 N2 2.120(3) .
Pd2 C2 1.966(3) .
N1 C3 1.336(4) .
N1 C6 1.351(4) .
N2 C3 1.337(4) .
N2 C4 1.338(4) .
N3 C1 1.355(4) .
N3 C7 1.389(4) .
N3 C9 1.458(4) .
N4 C1 1.353(4) .
N4 C8 1.392(4) .
N4 C21 1.458(4) .
N5 C2 1.359(4) .
N5 C33 1.385(4) .
N5 C35 1.445(4) .
N6 C2 1.357(4) .
N6 C34 1.385(4) .
N6 C47 1.448(4) .
C3 H3 0.9500 .
C4 H4 0.9500 .
C4 C5 1.377(5) .
C5 H5 0.9500 .
C5 C6 1.374(5) .
C6 H6 0.9500 .
C7 H7 0.9500 .
C7 C8 1.331(5) .
C8 H8 0.9500 .
C9 C10 1.408(5) .
C9 C14 1.395(5) .
C10 C11 1.397(6) .
C10 C18 1.517(6) .
C11 H11 0.9500 .
C11 C12 1.363(7) .
C12 H12 0.9500 .
C12 C13 1.398(7) .
C13 H13 0.9500 .
C13 C14 1.392(6) .
C14 C15 1.516(5) .
C15 H15 1.0000 .
C15 C16 1.529(5) .
C15 C17 1.537(5) .
C16 H16A 0.9800 .
C16 H16B 0.9800 .
C16 H16C 0.9800 .
C17 H17A 0.9800 .
C17 H17B 0.9800 .
C17 H17C 0.9800 .
C18 H18 1.0000 .
C18 C19 1.532(6) .
C18 C20 1.545(6) .
C19 H19A 0.9800 .
C19 H19B 0.9800 .
C19 H19C 0.9800 .
C20 H20A 0.9800 .
C20 H20B 0.9800 .
C20 H20C 0.9800 .
C21 C22 1.403(5) .
C21 C26 1.392(5) .
C22 C23 1.385(5) .
C22 C30 1.511(5) .
C23 H23 0.9500 .
C23 C24 1.375(6) .
C24 H24 0.9500 .
C24 C25 1.378(6) .
C25 H25 0.9500 .
C25 C26 1.402(5) .
C26 C27 1.508(5) .
C27 H27 1.0000 .
C27 C28 1.551(5) .
C27 C29 1.520(6) .
C28 H28A 0.9800 .
C28 H28B 0.9800 .
C28 H28C 0.9800 .
C29 H29A 0.9800 .
C29 H29B 0.9800 .
C29 H29C 0.9800 .
C30 H30 1.0000 .
C30 C31 1.530(6) .
C30 C32 1.531(5) .
C31 H31A 0.9800 .
C31 H31B 0.9800 .
C31 H31C 0.9800 .
C32 H32A 0.9800 .
C32 H32B 0.9800 .
C32 H32C 0.9800 .
C33 H33 0.9500 .
C33 C34 1.337(5) .
C34 H34 0.9500 .
C35 C36 1.407(5) .
C35 C40 1.403(5) .
C36 C37 1.386(5) .
C36 C44 1.517(5) .
C37 H37 0.9500 .
C37 C38 1.380(6) .
C38 H38 0.9500 .
C38 C39 1.385(6) .
C39 H39 0.9500 .
C39 C40 1.394(5) .
C40 C41 1.518(5) .
C41 H41 1.0000 .
C41 C42 1.533(5) .
C41 C43 1.545(6) .
C42 H42A 0.9800 .
C42 H42B 0.9800 .
C42 H42C 0.9800 .
C43 H43A 0.9800 .
C43 H43B 0.9800 .
C43 H43C 0.9800 .
C44 H44 1.0000 .
C44 C45 1.529(5) .
C44 C46 1.533(5) .
C45 H45A 0.9800 .
C45 H45B 0.9800 .
C45 H45C 0.9800 .
C46 H46A 0.9800 .
C46 H46B 0.9800 .
C46 H46C 0.9800 .
C47 C48 1.405(5) .
C47 C52 1.390(5) .
C48 C49 1.406(5) .
C48 C56 1.511(6) .
C49 H49 0.9500 .
C49 C50 1.374(6) .
C50 H50 0.9500 .
C50 C51 1.379(6) .
C51 H51 0.9500 .
C51 C52 1.393(5) .
C52 C53 1.522(5) .
C53 H53 1.0000 .
C53 C54 1.528(6) .
C53 C55 1.530(6) .
C54 H54A 0.9800 .
C54 H54B 0.9800 .
C54 H54C 0.9800 .
C55 H55A 0.9800 .
C55 H55B 0.9800 .
C55 H55C 0.9800 .
C56 H56 1.0000 .
C56 C57 1.543(6) .
C56 C58 1.514(6) .
C57 H57A 0.9800 .
C57 H57B 0.9800 .
C57 H57C 0.9800 .
C58 H58A 0.9800 .
C58 H58B 0.9800 .
C58 H58C 0.9800 .
Cl5 C59 1.760(5) .
Cl6 C59 1.747(5) .
C59 H59A 0.9900 .
C59 H59B 0.9900 .
Cl7 C60 1.649(6) .
Cl8 C60 1.737(7) .
C60 H60A 0.9900 .
C60 H60B 0.9900 .
